data_4317767
loop_
_publ_author_name
'Xiaobing Xie'
'Timothy Hughbanks'

_publ_section_title
;
 N-Centered Hexazirconium Chloride Clusters: Excision and Redox Chemistry
;
_journal_name_full 'Inorganic Chemistry'
_journal_page_first 1824
_journal_page_last 1830
_journal_paper_doi 10.1021/ic0107678
_journal_volume 41
_journal_year 2002
_chemical_formula_sum 'C36 H86 Cl18 N7 Zr6'
_chemical_formula_weight 1802.54
_chemical_name_systematic
;
  ?
;
_space_group_IT_number 2
_symmetry_cell_setting triclinic
_symmetry_space_group_name_Hall '-P 1'
_symmetry_space_group_name_H-M 'P -1'
_atom_sites_solution_hydrogens geom
_atom_sites_solution_primary direct
_atom_sites_solution_secondary difmap
_audit_creation_method SHELXL-97
_cell_angle_alpha 118.6060(10)
_cell_angle_beta 93.5280(10)
_cell_angle_gamma 105.2040(10)
_cell_formula_units_Z 1
_cell_length_a 12.2508(6)
_cell_length_b 12.5219(6)
_cell_length_c 12.9996(6)
_cell_measurement_temperature 160(2)
_cell_volume 1647.76(14)
_computing_structure_refinement 'SHELXL-97 (Sheldrick, 1997)'
_computing_structure_solution 'SHELXS-97 (Sheldrick, 1990)'
_diffrn_ambient_temperature 160(2)
_diffrn_measured_fraction_theta_full 0.993
_diffrn_measured_fraction_theta_max 0.993
_diffrn_radiation_monochromator graphite
_diffrn_radiation_source 'fine-focus sealed tube'
_diffrn_radiation_type MoK\a
_diffrn_radiation_wavelength 0.71073
_diffrn_reflns_av_R_equivalents 0.0204
_diffrn_reflns_av_sigmaI/netI 0.0229
_diffrn_reflns_limit_h_max 15
_diffrn_reflns_limit_h_min -15
_diffrn_reflns_limit_k_max 15
_diffrn_reflns_limit_k_min -15
_diffrn_reflns_limit_l_max 16
_diffrn_reflns_limit_l_min -16
_diffrn_reflns_number 13231
_diffrn_reflns_theta_full 26.37
_diffrn_reflns_theta_max 26.37
_diffrn_reflns_theta_min 1.83
_exptl_absorpt_coefficient_mu 1.677
_exptl_absorpt_correction_T_max 0.993
_exptl_absorpt_correction_T_min 0.766
_exptl_absorpt_correction_type multi-scan
_exptl_crystal_colour brown
_exptl_crystal_density_diffrn 1.817
_exptl_crystal_density_method 'not measured'
_exptl_crystal_description chunk
_exptl_crystal_F_000 897
_exptl_crystal_size_max 0.27
_exptl_crystal_size_mid 0.23
_exptl_crystal_size_min 0.08
_refine_diff_density_max 4.658
_refine_diff_density_min -1.327
_refine_diff_density_rms 0.232
_refine_ls_extinction_method none
_refine_ls_goodness_of_fit_ref 1.147
_refine_ls_hydrogen_treatment mixed
_refine_ls_matrix_type full
_refine_ls_number_parameters 305
_refine_ls_number_reflns 6694
_refine_ls_number_restraints 0
_refine_ls_restrained_S_all 1.147
_refine_ls_R_factor_all 0.0633
_refine_ls_R_factor_gt 0.0536
_refine_ls_shift/su_max 0.028
_refine_ls_shift/su_mean 0.004
_refine_ls_structure_factor_coef Fsqd
_refine_ls_weighting_details 'calc w=1/[\s^2^(Fo^2^)+(0.1501P)^2^+0.7141P] where P=(Fo^2^+2Fc^2^)/3'
_refine_ls_weighting_scheme calc
_refine_ls_wR_factor_gt 0.1477
_refine_ls_wR_factor_ref 0.1992
_reflns_number_gt 5808
_reflns_number_total 6694
_reflns_threshold_expression >2sigma(I)
_cod_data_source_file ic0107678_4.cif
_cod_data_source_block Compound4
_cod_depositor_comments
;
The following automatic conversions were performed:

'_symmetry_cell_setting' value 'Triclinic' changed to 'triclinic'
according to the built-in table from CIF Core dictionary named
'cif_core.dic' version 2.4.1 from
2010-06-29.

'_exptl_absorpt_correction_type' value 'multiscan'
changed to 'multi-scan' according to the built-in table from CIF Core
dictionary named 'cif_core.dic' version 2.4.1 from 2010-06-29.

Automatic conversion script
Id: cif_fix_values 1646 2011-03-28 12:23:43Z adriana 
;
_cod_database_code 4317767

loop_
_symmetry_equiv_pos_as_xyz
'x, y, z'
'-x, -y, -z'

loop_
_atom_site_label
_atom_site_type_symbol
_atom_site_fract_x
_atom_site_fract_y
_atom_site_fract_z
_atom_site_U_iso_or_equiv
_atom_site_adp_type
_atom_site_occupancy
_atom_site_symmetry_multiplicity
_atom_site_calc_flag
_atom_site_refinement_flags
_atom_site_disorder_assembly
_atom_site_disorder_group
Zr1 Zr 0.90170(3) 0.10625(4) 0.13395(3) 0.02153(17) Uani 1 1 d . . .
Zr2 Zr 1.16773(3) 0.12188(3) 0.14288(3) 0.02095(16) Uani 1 1 d . . .
Zr3 Zr 0.96879(3) -0.14948(4) 0.05694(3) 0.02139(17) Uani 1 1 d . . .
Cl4 Cl 0.85633(9) -0.04696(10) 0.21361(9) 0.0278(3) Uani 1 1 d . . .
Cl5 Cl 0.92004(9) 0.28105(9) 0.08171(9) 0.0271(3) Uani 1 1 d . . .
Cl6 Cl 1.15284(9) -0.03046(10) 0.22140(9) 0.0270(3) Uani 1 1 d . . .
Cl7 Cl 1.22135(9) 0.30292(10) 0.09741(9) 0.0276(3) Uani 1 1 d . . .
Cl8 Cl 1.35796(9) 0.25333(10) 0.30410(9) 0.0282(2) Uani 1 1 d . . .
Cl9 Cl 0.70362(9) -0.02088(10) -0.00773(9) 0.0281(3) Uani 1 1 d . . .
Cl1 Cl 1.07665(9) 0.25176(10) 0.30934(9) 0.0278(3) Uani 1 1 d . . .
Cl2 Cl 0.78952(9) 0.23088(10) 0.28260(9) 0.0298(3) Uani 1 1 d . . .
Cl3 Cl 0.93478(9) -0.31922(10) 0.11965(9) 0.0287(3) Uani 1 1 d . . .
N N 1.0000 0.0000 0.0000 0.0193(10) Uani 1 2 d S . .
N1 N 1.3436(3) 0.4497(3) 0.7265(3) 0.0275(7) Uani 1 1 d . . .
N2 N 1.1977(3) 0.7104(3) 0.3696(3) 0.0274(7) Uani 1 1 d . . .
C1 C 1.4233(4) 0.4221(4) 0.7986(4) 0.0302(9) Uani 1 1 d . . .
H1A H 1.4473 0.3498 0.7417 0.036 Uiso 1 1 calc R . .
H1B H 1.4941 0.4989 0.8436 0.036 Uiso 1 1 calc R . .
C2 C 1.1813(4) 0.8292(4) 0.4740(4) 0.0306(9) Uani 1 1 d . . .
H2A H 1.1764 0.8159 0.5430 0.037 Uiso 1 1 calc R . .
H2B H 1.2510 0.9049 0.4989 0.037 Uiso 1 1 calc R . .
C5 C 1.2346(4) 0.3324(4) 0.6518(4) 0.0301(9) Uani 1 1 d . . .
H5A H 1.1907 0.3162 0.7073 0.036 Uiso 1 1 calc R . .
H5B H 1.1851 0.3535 0.6061 0.036 Uiso 1 1 calc R . .
C6 C 1.3032(4) 0.5606(4) 0.8092(4) 0.0344(9) Uani 1 1 d . . .
H6A H 1.2500 0.5737 0.7591 0.041 Uiso 1 1 calc R . .
H6B H 1.2583 0.5355 0.8595 0.041 Uiso 1 1 calc R . .
C7 C 1.0862(4) 0.5939(4) 0.3139(4) 0.0314(9) Uani 1 1 d . . .
H7A H 1.0272 0.6112 0.2741 0.038 Uiso 1 1 calc R . .
H7B H 1.1022 0.5181 0.2511 0.038 Uiso 1 1 calc R . .
C8 C 1.2286(4) 0.7431(4) 0.2735(4) 0.0318(9) Uani 1 1 d . . .
H8A H 1.1640 0.7637 0.2462 0.038 Uiso 1 1 calc R . .
H8B H 1.2981 0.8216 0.3106 0.038 Uiso 1 1 calc R . .
C9 C 1.0366(4) 0.5607(4) 0.4022(4) 0.0341(10) Uani 1 1 d . . .
H9A H 0.9652 0.4861 0.3600 0.051 Uiso 1 1 calc R . .
H9B H 1.0192 0.6346 0.4641 0.051 Uiso 1 1 calc R . .
H9C H 1.0930 0.5399 0.4398 0.051 Uiso 1 1 calc R . .
C10 C 1.2914(4) 0.6776(5) 0.4167(4) 0.0358(10) Uani 1 1 d . . .
H10A H 1.2959 0.5957 0.3511 0.043 Uiso 1 1 calc R . .
H10B H 1.2681 0.6622 0.4813 0.043 Uiso 1 1 calc R . .
C11 C 1.0758(4) 0.8604(4) 0.4476(4) 0.0353(10) Uani 1 1 d . . .
H11A H 1.0728 0.9374 0.5191 0.053 Uiso 1 1 calc R . .
H11B H 1.0057 0.7874 0.4255 0.053 Uiso 1 1 calc R . .
H11C H 1.0803 0.8764 0.3810 0.053 Uiso 1 1 calc R . .
C12 C 1.3516(4) 0.5229(5) 0.5733(4) 0.0367(10) Uani 1 1 d . . .
H12A H 1.4021 0.5417 0.5243 0.055 Uiso 1 1 calc R . .
H12B H 1.3341 0.6005 0.6279 0.055 Uiso 1 1 calc R . .
H12C H 1.2793 0.4534 0.5209 0.055 Uiso 1 1 calc R . .
C13 C 1.3991(5) 0.6871(5) 0.8905(5) 0.0441(12) Uani 1 1 d . . .
H13A H 1.3657 0.7527 0.9401 0.066 Uiso 1 1 calc R . .
H13B H 1.4430 0.7144 0.8418 0.066 Uiso 1 1 calc R . .
H13C H 1.4511 0.6763 0.9426 0.066 Uiso 1 1 calc R . .
C14 C 1.4117(4) 0.4821(4) 0.6450(4) 0.0309(9) Uani 1 1 d . . .
H14A H 1.4857 0.5521 0.6953 0.037 Uiso 1 1 calc R . .
H14B H 1.4309 0.4054 0.5887 0.037 Uiso 1 1 calc R . .
C15 C 1.2551(5) 0.2095(5) 0.5645(5) 0.0438(11) Uani 1 1 d . . .
H15A H 1.1805 0.1402 0.5206 0.066 Uiso 1 1 calc R . .
H15B H 1.3015 0.1854 0.6087 0.066 Uiso 1 1 calc R . .
H15C H 1.2967 0.2233 0.5075 0.066 Uiso 1 1 calc R . .
C16 C 1.4111(4) 0.7776(5) 0.4654(5) 0.0434(11) Uani 1 1 d . . .
H16A H 1.4653 0.7472 0.4939 0.065 Uiso 1 1 calc R . .
H16B H 1.4088 0.8587 0.5322 0.065 Uiso 1 1 calc R . .
H16C H 1.4368 0.7917 0.4016 0.065 Uiso 1 1 calc R . .
C17 C 1.2525(5) 0.6381(5) 0.1648(4) 0.0407(11) Uani 1 1 d . . .
H17A H 1.2712 0.6672 0.1083 0.061 Uiso 1 1 calc R . .
H17B H 1.1836 0.5603 0.1257 0.061 Uiso 1 1 calc R . .
H17C H 1.3180 0.6185 0.1901 0.061 Uiso 1 1 calc R . .
C19 C 1.3723(4) 0.3891(5) 0.8858(5) 0.0410(11) Uani 1 1 d . . .
H19A H 1.4301 0.3743 0.9284 0.062 Uiso 1 1 calc R . .
H19B H 1.3041 0.3108 0.8422 0.062 Uiso 1 1 calc R . .
H19C H 1.3494 0.4606 0.9439 0.062 Uiso 1 1 calc R . .
C02 C 0.5007(5) -0.0048(5) -0.1924(5) 0.0454(12) Uani 1 1 d . . .
H02A H 0.4424 -0.0912 -0.2359 0.068 Uiso 1 1 calc R . .
H02B H 0.4997 0.0362 -0.1067 0.068 Uiso 1 1 calc R . .
H02C H 0.5776 -0.0113 -0.2030 0.068 Uiso 1 1 calc R . .
C01 C 0.4744(4) 0.0722(5) -0.2389(5) 0.0401(11) Uani 1 1 d . . .
N01 N 0.4539(5) 0.1309(6) -0.2767(6) 0.0669(15) Uani 1 1 d . . .

loop_
_atom_site_aniso_label
_atom_site_aniso_U_11
_atom_site_aniso_U_22
_atom_site_aniso_U_33
_atom_site_aniso_U_23
_atom_site_aniso_U_13
_atom_site_aniso_U_12
Zr1 0.0242(3) 0.0211(3) 0.0194(3) 0.00968(19) 0.00545(18) 0.00914(18)
Zr2 0.0227(3) 0.0190(3) 0.0194(3) 0.0092(2) 0.00316(17) 0.00610(18)
Zr3 0.0249(3) 0.0198(3) 0.0201(3) 0.0107(2) 0.00456(18) 0.00744(18)
Cl4 0.0334(5) 0.0276(5) 0.0267(5) 0.0165(4) 0.0113(4) 0.0104(4)
Cl5 0.0346(5) 0.0239(5) 0.0269(5) 0.0135(4) 0.0092(4) 0.0145(4)
Cl6 0.0312(5) 0.0244(5) 0.0249(5) 0.0143(4) 0.0000(4) 0.0067(4)
Cl7 0.0294(5) 0.0227(5) 0.0274(5) 0.0135(4) 0.0016(4) 0.0036(4)
Cl8 0.0248(5) 0.0263(5) 0.0247(5) 0.0094(4) -0.0004(4) 0.0043(4)
Cl9 0.0236(5) 0.0316(5) 0.0260(5) 0.0119(4) 0.0057(4) 0.0105(4)
Cl1 0.0296(5) 0.0261(5) 0.0208(5) 0.0068(4) 0.0033(4) 0.0101(4)
Cl2 0.0352(6) 0.0327(5) 0.0255(5) 0.0137(4) 0.0120(4) 0.0188(4)
Cl3 0.0337(5) 0.0261(5) 0.0312(5) 0.0197(4) 0.0057(4) 0.0075(4)
N 0.024(2) 0.018(2) 0.013(2) 0.0058(18) 0.0038(18) 0.0087(19)
N1 0.0251(17) 0.0314(18) 0.0322(19) 0.0194(16) 0.0050(14) 0.0128(14)
N2 0.0323(18) 0.0241(16) 0.0248(17) 0.0123(14) 0.0067(14) 0.0083(14)
C1 0.028(2) 0.030(2) 0.035(2) 0.0174(19) 0.0030(17) 0.0108(17)
C2 0.035(2) 0.028(2) 0.023(2) 0.0083(17) 0.0053(17) 0.0113(18)
C5 0.028(2) 0.026(2) 0.030(2) 0.0132(18) 0.0029(16) 0.0044(17)
C6 0.035(2) 0.033(2) 0.039(2) 0.016(2) 0.0134(19) 0.0190(19)
C7 0.036(2) 0.025(2) 0.033(2) 0.0157(18) 0.0085(18) 0.0065(17)
C8 0.039(2) 0.029(2) 0.028(2) 0.0165(18) 0.0060(17) 0.0085(18)
C9 0.040(2) 0.029(2) 0.033(2) 0.0165(19) 0.0092(19) 0.0090(19)
C10 0.039(2) 0.040(2) 0.034(2) 0.021(2) 0.0077(19) 0.019(2)
C11 0.039(2) 0.033(2) 0.037(2) 0.018(2) 0.0101(19) 0.017(2)
C12 0.042(2) 0.037(2) 0.043(3) 0.025(2) 0.022(2) 0.020(2)
C13 0.054(3) 0.036(2) 0.034(2) 0.009(2) 0.003(2) 0.022(2)
C14 0.029(2) 0.025(2) 0.033(2) 0.0130(18) 0.0071(17) 0.0052(17)
C15 0.047(3) 0.030(2) 0.044(3) 0.014(2) 0.007(2) 0.007(2)
C16 0.034(2) 0.050(3) 0.043(3) 0.021(2) 0.004(2) 0.018(2)
C17 0.052(3) 0.040(3) 0.036(2) 0.021(2) 0.016(2) 0.017(2)
C19 0.039(2) 0.045(3) 0.046(3) 0.029(2) 0.006(2) 0.013(2)
C02 0.053(3) 0.047(3) 0.040(3) 0.023(2) 0.005(2) 0.022(2)
C01 0.041(3) 0.039(3) 0.038(3) 0.016(2) 0.009(2) 0.017(2)
N01 0.085(4) 0.068(3) 0.083(4) 0.055(3) 0.033(3) 0.042(3)

loop_
_atom_type_symbol
_atom_type_description
_atom_type_scat_dispersion_real
_atom_type_scat_dispersion_imag
_atom_type_scat_source
C C 0.0033 0.0016 'International Tables Vol C Tables 4.2.6.8 and 6.1.1.4'
H H 0.0000 0.0000 'International Tables Vol C Tables 4.2.6.8 and 6.1.1.4'
N N 0.0061 0.0033 'International Tables Vol C Tables 4.2.6.8 and 6.1.1.4'
Cl Cl 0.1484 0.1585 'International Tables Vol C Tables 4.2.6.8 and 6.1.1.4'
Zr Zr -2.9673 0.5597 'International Tables Vol C Tables 4.2.6.8 and 6.1.1.4'

loop_
_geom_angle_atom_site_label_1
_geom_angle_atom_site_label_2
_geom_angle_atom_site_label_3
_geom_angle
_geom_angle_site_symmetry_1
_geom_angle_site_symmetry_3
_geom_angle_publ_flag
N Zr1 Cl9 95.64(3) . . ?
N Zr1 Cl4 95.82(3) . . ?
Cl9 Zr1 Cl4 87.94(4) . . ?
N Zr1 Cl1 96.06(3) . . ?
Cl9 Zr1 Cl1 168.09(4) . . ?
Cl4 Zr1 Cl1 88.67(4) . . ?
N Zr1 Cl5 96.02(3) . . ?
Cl9 Zr1 Cl5 89.61(4) . . ?
Cl4 Zr1 Cl5 168.09(4) . . ?
Cl1 Zr1 Cl5 91.37(4) . . ?
N Zr1 Cl2 178.16(3) . . ?
Cl9 Zr1 Cl2 83.91(4) . . ?
Cl4 Zr1 Cl2 85.95(4) . . ?
Cl1 Zr1 Cl2 84.46(4) . . ?
Cl5 Zr1 Cl2 82.19(3) . . ?
N Zr1 Zr2 45.208(10) . . ?
Cl9 Zr1 Zr2 140.83(3) . . ?
Cl4 Zr1 Zr2 94.17(3) . . ?
Cl1 Zr1 Zr2 50.86(2) . . ?
Cl5 Zr1 Zr2 95.09(3) . . ?
Cl2 Zr1 Zr2 135.26(3) . . ?
N Zr1 Zr3 45.219(10) . 2_755 ?
Cl9 Zr1 Zr3 95.22(3) . 2_755 ?
Cl4 Zr1 Zr3 141.04(3) . 2_755 ?
Cl1 Zr1 Zr3 94.60(3) . 2_755 ?
Cl5 Zr1 Zr3 50.82(2) . 2_755 ?
Cl2 Zr1 Zr3 133.01(3) . 2_755 ?
Zr2 Zr1 Zr3 60.040(12) . 2_755 ?
N Zr1 Zr2 45.015(10) . 2_755 ?
Cl9 Zr1 Zr2 50.64(2) . 2_755 ?
Cl4 Zr1 Zr2 94.03(3) . 2_755 ?
Cl1 Zr1 Zr2 141.07(3) . 2_755 ?
Cl5 Zr1 Zr2 93.41(3) . 2_755 ?
Cl2 Zr1 Zr2 134.46(3) . 2_755 ?
Zr2 Zr1 Zr2 90.223(13) . 2_755 ?
Zr3 Zr1 Zr2 60.341(12) 2_755 2_755 ?
N Zr1 Zr3 45.066(9) . . ?
Cl9 Zr1 Zr3 92.75(3) . . ?
Cl4 Zr1 Zr3 50.75(2) . . ?
Cl1 Zr1 Zr3 93.94(3) . . ?
Cl5 Zr1 Zr3 141.07(3) . . ?
Cl2 Zr1 Zr3 136.70(3) . . ?
Zr2 Zr1 Zr3 60.364(12) . . ?
Zr3 Zr1 Zr3 90.285(13) 2_755 . ?
Zr2 Zr1 Zr3 59.841(11) 2_755 . ?
N Zr2 Cl6 95.51(3) . . ?
N Zr2 Cl9 95.44(3) . 2_755 ?
Cl6 Zr2 Cl9 90.41(4) . 2_755 ?
N Zr2 Cl1 96.01(3) . . ?
Cl6 Zr2 Cl1 89.06(4) . . ?
Cl9 Zr2 Cl1 168.54(4) 2_755 . ?
N Zr2 Cl7 96.38(3) . . ?
Cl6 Zr2 Cl7 168.11(4) . . ?
Cl9 Zr2 Cl7 88.53(4) 2_755 . ?
Cl1 Zr2 Cl7 89.63(4) . . ?
N Zr2 Cl8 178.22(3) . . ?
Cl6 Zr2 Cl8 82.90(3) . . ?
Cl9 Zr2 Cl8 83.80(3) 2_755 . ?
Cl1 Zr2 Cl8 84.77(3) . . ?
Cl7 Zr2 Cl8 85.22(3) . . ?
N Zr2 Zr1 44.984(10) . . ?
Cl6 Zr2 Zr1 94.22(3) . . ?
Cl9 Zr2 Zr1 140.40(3) 2_755 . ?
Cl1 Zr2 Zr1 51.04(2) . . ?
Cl7 Zr2 Zr1 94.14(3) . . ?
Cl8 Zr2 Zr1 135.80(3) . . ?
N Zr2 Zr3 45.210(10) . 2_755 ?
Cl6 Zr2 Zr3 140.72(3) . 2_755 ?
Cl9 Zr2 Zr3 92.94(3) 2_755 2_755 ?
Cl1 Zr2 Zr3 94.71(3) . 2_755 ?
Cl7 Zr2 Zr3 51.17(2) . 2_755 ?
Cl8 Zr2 Zr3 136.38(3) . 2_755 ?
Zr1 Zr2 Zr3 60.024(12) . 2_755 ?
N Zr2 Zr1 44.793(9) . 2_755 ?
Cl6 Zr2 Zr1 93.58(3) . 2_755 ?
Cl9 Zr2 Zr1 50.66(2) 2_755 2_755 ?
Cl1 Zr2 Zr1 140.80(3) . 2_755 ?
Cl7 Zr2 Zr1 94.89(3) . 2_755 ?
Cl8 Zr2 Zr1 134.38(3) . 2_755 ?
Zr1 Zr2 Zr1 89.777(13) . 2_755 ?
Zr3 Zr2 Zr1 60.090(12) 2_755 2_755 ?
N Zr2 Zr3 44.853(9) . . ?
Cl6 Zr2 Zr3 50.65(2) . . ?
Cl9 Zr2 Zr3 94.73(3) 2_755 . ?
Cl1 Zr2 Zr3 93.78(3) . . ?
Cl7 Zr2 Zr3 141.23(3) . . ?
Cl8 Zr2 Zr3 133.55(3) . . ?
Zr1 Zr2 Zr3 59.993(12) . . ?
Zr3 Zr2 Zr3 90.063(13) 2_755 . ?
Zr1 Zr2 Zr3 59.708(11) 2_755 . ?
N Zr3 Cl5 95.92(3) . 2_755 ?
N Zr3 Cl4 95.60(3) . . ?
Cl5 Zr3 Cl4 168.34(4) 2_755 . ?
N Zr3 Cl6 95.17(3) . . ?
Cl5 Zr3 Cl6 87.80(4) 2_755 . ?
Cl4 Zr3 Cl6 89.37(4) . . ?
N Zr3 Cl7 95.99(3) . 2_755 ?
Cl5 Zr3 Cl7 90.37(4) 2_755 2_755 ?
Cl4 Zr3 Cl7 90.22(4) . 2_755 ?
Cl6 Zr3 Cl7 168.81(4) . 2_755 ?
N Zr3 Cl3 179.41(3) . . ?
Cl5 Zr3 Cl3 83.50(3) 2_755 . ?
Cl4 Zr3 Cl3 84.98(4) . . ?
Cl6 Zr3 Cl3 84.81(3) . . ?
Cl7 Zr3 Cl3 84.02(3) 2_755 . ?
N Zr3 Zr1 44.934(9) . 2_755 ?
Cl5 Zr3 Zr1 51.00(2) 2_755 2_755 ?
Cl4 Zr3 Zr1 140.53(3) . 2_755 ?
Cl6 Zr3 Zr1 93.58(3) . 2_755 ?
Cl7 Zr3 Zr1 93.84(3) 2_755 2_755 ?
Cl3 Zr3 Zr1 134.48(3) . 2_755 ?
N Zr3 Zr2 45.147(9) . 2_755 ?
Cl5 Zr3 Zr2 95.14(3) 2_755 2_755 ?
Cl4 Zr3 Zr2 94.26(3) . 2_755 ?
Cl6 Zr3 Zr2 140.32(3) . 2_755 ?
Cl7 Zr3 Zr2 50.85(2) 2_755 2_755 ?
Cl3 Zr3 Zr2 134.87(3) . 2_755 ?
Zr1 Zr3 Zr2 59.936(12) 2_755 2_755 ?
N Zr3 Zr1 44.781(10) . . ?
Cl5 Zr3 Zr1 140.68(3) 2_755 . ?
Cl4 Zr3 Zr1 50.82(2) . . ?
Cl6 Zr3 Zr1 93.75(3) . . ?
Cl7 Zr3 Zr1 94.65(3) 2_755 . ?
Cl3 Zr3 Zr1 135.80(3) . . ?
Zr1 Zr3 Zr1 89.715(13) 2_755 . ?
Zr2 Zr3 Zr1 60.069(12) 2_755 . ?
N Zr3 Zr2 44.791(9) . . ?
Cl5 Zr3 Zr2 93.24(3) 2_755 . ?
Cl4 Zr3 Zr2 93.66(3) . . ?
Cl6 Zr3 Zr2 50.38(2) . . ?
Cl7 Zr3 Zr2 140.78(3) 2_755 . ?
Cl3 Zr3 Zr2 135.19(3) . . ?
Zr1 Zr3 Zr2 59.951(11) 2_755 . ?
Zr2 Zr3 Zr2 89.937(13) 2_755 . ?
Zr1 Zr3 Zr2 59.643(12) . . ?
Zr3 Cl4 Zr1 78.43(3) . . ?
Zr3 Cl5 Zr1 78.17(3) 2_755 . ?
Zr2 Cl6 Zr3 78.96(3) . . ?
Zr2 Cl7 Zr3 77.98(3) . 2_755 ?
Zr2 Cl9 Zr1 78.70(3) 2_755 . ?
Zr2 Cl1 Zr1 78.11(3) . . ?
Zr1 N Zr1 180.000(14) 2_755 . ?
Zr1 N Zr2 90.192(14) 2_755 . ?
Zr1 N Zr2 89.808(14) . . ?
Zr1 N Zr2 89.808(14) 2_755 2_755 ?
Zr1 N Zr2 90.192(14) . 2_755 ?
Zr2 N Zr2 180.00(3) . 2_755 ?
Zr1 N Zr3 89.847(13) 2_755 . ?
Zr1 N Zr3 90.153(13) . . ?
Zr2 N Zr3 90.356(13) . . ?
Zr2 N Zr3 89.644(13) 2_755 . ?
Zr1 N Zr3 90.153(13) 2_755 2_755 ?
Zr1 N Zr3 89.847(13) . 2_755 ?
Zr2 N Zr3 89.644(13) . 2_755 ?
Zr2 N Zr3 90.356(13) 2_755 2_755 ?
Zr3 N Zr3 180.000(13) . 2_755 ?
C1 N1 C14 107.2(3) . . ?
C1 N1 C6 111.1(3) . . ?
C14 N1 C6 110.9(3) . . ?
C1 N1 C5 110.6(3) . . ?
C14 N1 C5 110.4(3) . . ?
C6 N1 C5 106.6(3) . . ?
C10 N2 C8 112.3(3) . . ?
C10 N2 C7 108.5(3) . . ?
C8 N2 C7 108.4(3) . . ?
C10 N2 C2 108.6(3) . . ?
C8 N2 C2 107.7(3) . . ?
C7 N2 C2 111.4(3) . . ?
C19 C1 N1 115.5(4) . . ?
C11 C2 N2 115.4(3) . . ?
C15 C5 N1 115.5(4) . . ?
C13 C6 N1 114.9(4) . . ?
C9 C7 N2 114.4(4) . . ?
C17 C8 N2 115.2(4) . . ?
N2 C10 C16 116.0(4) . . ?
C12 C14 N1 115.6(3) . . ?
N01 C01 C02 179.0(6) . . ?

loop_
_geom_bond_atom_site_label_1
_geom_bond_atom_site_label_2
_geom_bond_distance
_geom_bond_site_symmetry_2
_geom_bond_publ_flag
Zr1 N 2.2654(4) . ?
Zr1 Cl9 2.5360(11) . ?
Zr1 Cl4 2.5448(10) . ?
Zr1 Cl1 2.5464(10) . ?
Zr1 Cl5 2.5470(10) . ?
Zr1 Cl2 2.5734(10) . ?
Zr1 Zr2 3.2047(5) . ?
Zr1 Zr3 3.2075(5) 2_755 ?
Zr1 Zr2 3.2154(5) 2_755 ?
Zr1 Zr3 3.2161(5) . ?
Zr2 N 2.2743(4) . ?
Zr2 Cl6 2.5336(10) . ?
Zr2 Cl9 2.5355(10) 2_755 ?
Zr2 Cl1 2.5400(10) . ?
Zr2 Cl7 2.5436(10) . ?
Zr2 Cl8 2.5722(10) . ?
Zr2 Zr3 3.2080(5) 2_755 ?
Zr2 Zr1 3.2154(5) 2_755 ?
Zr2 Zr3 3.2280(5) . ?
Zr3 N 2.2767(4) . ?
Zr3 Cl5 2.5405(10) 2_755 ?
Zr3 Cl4 2.5423(10) . ?
Zr3 Cl6 2.5434(10) . ?
Zr3 Cl7 2.5552(10) 2_755 ?
Zr3 Cl3 2.5676(10) . ?
Zr3 Zr1 3.2075(5) 2_755 ?
Zr3 Zr2 3.2080(5) 2_755 ?
Cl5 Zr3 2.5405(10) 2_755 ?
Cl7 Zr3 2.5552(10) 2_755 ?
Cl9 Zr2 2.5355(10) 2_755 ?
N Zr1 2.2654(4) 2_755 ?
N Zr2 2.2743(4) 2_755 ?
N Zr3 2.2767(4) 2_755 ?
N1 C1 1.525(5) . ?
N1 C14 1.525(5) . ?
N1 C6 1.525(5) . ?
N1 C5 1.526(5) . ?
N2 C10 1.504(6) . ?
N2 C8 1.529(5) . ?
N2 C7 1.530(5) . ?
N2 C2 1.534(5) . ?
C1 C19 1.500(6) . ?
C2 C11 1.509(6) . ?
C5 C15 1.512(6) . ?
C6 C13 1.508(7) . ?
C7 C9 1.506(6) . ?
C8 C17 1.511(6) . ?
C10 C16 1.511(7) . ?
C12 C14 1.497(6) . ?
C02 C01 1.447(7) . ?
C01 N01 1.129(7) . ?
